data_1546597
loop_
_publ_author_name
'Xu, Rui-Bin'
'Wang, Qi-Qiang'
'Ao, Yu-Fei'
'Li, Zhi-Yan'
'Huang, Zhi-Tang'
'Wang, De-Xian'

_publ_section_title
;
 Anionic Head Containing Oxacalix[2]arene[2]triazines: Synthesis and
 Anion-\p-Directed Self-Assembly in Solution and Solid State.
;
_journal_issue 3
_journal_name_full 'Organic letters'
_journal_page_first 738
_journal_page_last 741
_journal_paper_doi 10.1021/acs.orglett.7b00070
_journal_volume 19
_journal_year 2017
_chemical_formula_moiety 'C20 H13 N6 O10 S, C8 H20 N'
_chemical_formula_sum 'C28 H33 N7 O10 S'
_chemical_formula_weight 659.67
_space_group_crystal_system monoclinic
_space_group_IT_number 14
_space_group_name_Hall '-P 2yn'
_space_group_name_H-M_alt 'P 1 21/n 1'
_symmetry_space_group_name_Hall '-P 2yn'
_symmetry_space_group_name_H-M 'P 1 21/n 1'
_atom_sites_solution_hydrogens geom
_atom_sites_solution_primary dual
_audit_creation_date 2016-09-26
_audit_creation_method
;
Olex2 1.2
(compiled 2016.02.19 svn.r3266 for OlexSys, GUI svn.r5227)
;
_cell_angle_alpha 90
_cell_angle_beta 99.339(3)
_cell_angle_gamma 90
_cell_formula_units_Z 4
_cell_length_a 11.585(2)
_cell_length_b 18.121(3)
_cell_length_c 14.653(3)
_cell_measurement_reflns_used 9487
_cell_measurement_temperature 173.1500
_cell_measurement_theta_max 31.6612
_cell_measurement_theta_min 1.8019
_cell_volume 3035.4(10)
_computing_cell_refinement 'CrystalClear (Rigaku Inc., 2007)'
_computing_data_collection 'CrystalClear (Rigaku Inc., 2007)'
_computing_data_reduction 'CrystalClear (Rigaku Inc., 2007)'
_computing_molecular_graphics 'Olex2 (Dolomanov et al., 2009)'
_computing_publication_material 'CIFTAB (Sheldrick, 2013)'
_computing_structure_refinement 'SHELXL (Sheldrick, 2014)'
_computing_structure_solution
;
'SHELXT (Sheldrick, 2014)'
;
_diffrn_ambient_temperature 173.1500
_diffrn_detector_area_resol_mean 28.5714
_diffrn_measured_fraction_theta_full 0.997
_diffrn_measured_fraction_theta_max 0.990
_diffrn_measurement_details
;
scan:
    Number of images: 346
               Slice: -110.0000 - 63.0000
         Image width: 0.5000
            Exp time: 20.0000
       Rotation axis: Omega
               Omega: 0.0000
                 Chi: 45.0000
                 Phi: 0.0000
                 XTD: 44.9271
              2theta: -19.2548
scan:
    Number of images: 342
               Slice: -110.0000 - 61.0000
         Image width: 0.5000
            Exp time: 20.0000
       Rotation axis: Omega
               Omega: 0.0000
                 Chi: 45.0000
                 Phi: 270.0000
                 XTD: 44.9271
              2theta: -19.2548
scan:
    Number of images: 342
               Slice: -110.0000 - 61.0000
         Image width: 0.5000
            Exp time: 20.0000
       Rotation axis: Omega
               Omega: 0.0000
                 Chi: 45.0000
                 Phi: 90.0000
                 XTD: 44.9271
              2theta: -19.2548
scan:
    Number of images: 212
               Slice: -42.5000 - 63.5000
         Image width: 0.5000
            Exp time: 20.0000
       Rotation axis: Omega
               Omega: 0.0000
                 Chi: 45.0000
                 Phi: 180.0000
                 XTD: 44.9271
              2theta: -19.2548
;
_diffrn_measurement_device
;
Saturn724+ (2x2 bin mode)
;
_diffrn_measurement_device_details
;
AFC10: Fixed Chi 2 circle
;
_diffrn_measurement_device_type 'MM007-HF CCD(Saturn 724+)'
_diffrn_measurement_method '\w scans at fixed \c = 45\%'
_diffrn_orient_matrix_type d*Trek
_diffrn_orient_matrix_UB_11 -0.0155
_diffrn_orient_matrix_UB_12 0.0089
_diffrn_orient_matrix_UB_13 -0.0856
_diffrn_orient_matrix_UB_21 -0.0261
_diffrn_orient_matrix_UB_22 0.0476
_diffrn_orient_matrix_UB_23 0.0097
_diffrn_orient_matrix_UB_31 0.0569
_diffrn_orient_matrix_UB_32 0.0349
_diffrn_orient_matrix_UB_33 -0.0181
_diffrn_radiation_detector CCD
_diffrn_radiation_monochromator Confocal
_diffrn_radiation_type MoK\a
_diffrn_radiation_wavelength 0.71073
_diffrn_reflns_av_unetI/netI 0.0247
_diffrn_reflns_Laue_measured_fraction_full 0.997
_diffrn_reflns_Laue_measured_fraction_max 0.990
_diffrn_reflns_limit_h_max 14
_diffrn_reflns_limit_h_min -15
_diffrn_reflns_limit_k_max 23
_diffrn_reflns_limit_k_min -23
_diffrn_reflns_limit_l_max 19
_diffrn_reflns_limit_l_min -19
_diffrn_reflns_number 6929
_diffrn_reflns_point_group_measured_fraction_full 0.997
_diffrn_reflns_point_group_measured_fraction_max 0.990
_diffrn_reflns_theta_full 26.000
_diffrn_reflns_theta_max 27.578
_diffrn_reflns_theta_min 1.802
_diffrn_source 'Rotating Anode'
_diffrn_source_current 24.0000
_diffrn_source_power 1.2000
_diffrn_source_voltage 50.0000
_exptl_absorpt_coefficient_mu 0.176
_exptl_absorpt_correction_T_max 1.0000
_exptl_absorpt_correction_T_min 0.8400
_exptl_absorpt_correction_type multi-scan
_exptl_absorpt_process_details 'CrystalClear (Rigaku Inc., 2007)'
_exptl_crystal_colour Colorless
_exptl_crystal_density_diffrn 1.444
_exptl_crystal_description Plate
_exptl_crystal_F_000 1384
_exptl_crystal_size_max 0.201
_exptl_crystal_size_mid 0.18
_exptl_crystal_size_min 0.039
_refine_diff_density_max 0.456
_refine_diff_density_min -0.345
_refine_diff_density_rms 0.075
_refine_ls_extinction_method none
_refine_ls_goodness_of_fit_ref 1.093
_refine_ls_hydrogen_treatment constr
_refine_ls_matrix_type full
_refine_ls_number_parameters 422
_refine_ls_number_reflns 6929
_refine_ls_number_restraints 0
_refine_ls_restrained_S_all 1.093
_refine_ls_R_factor_all 0.0712
_refine_ls_R_factor_gt 0.0678
_refine_ls_shift/su_max 0.001
_refine_ls_shift/su_mean 0.000
_refine_ls_structure_factor_coef Fsqd
_refine_ls_weighting_details 'w=1/[\s^2^(Fo^2^)+(0.0853P)^2^+4.9653P] where P=(Fo^2^+2Fc^2^)/3'
_refine_ls_weighting_scheme calc
_refine_ls_wR_factor_gt 0.1943
_refine_ls_wR_factor_ref 0.1972
_reflns_Friedel_coverage 0.000
_reflns_number_gt 6617
_reflns_number_total 6929
_reflns_threshold_expression 'I > 2\s(I)'
_cod_data_source_file ol7b00070_si_004.cif
_cod_data_source_block 5c
_cod_depositor_comments
;
The following automatic conversions were performed:

'_exptl_absorpt_correction_type' value 'Multi-scan' changed to
'multi-scan' according to
/home/data/users/saulius/crontab/automatic-downloads/rss-feeds/ACS/lib/dictionaries/cif_core.dic
dictionary named 'cif_core.dic' version 2.4.2 from 2011-04-26.

Automatic conversion script
Id: cif_fix_values 4973 2017-02-22 13:04:09Z antanas 

 Adding full bibliography for 1546597.cif.
;
_cod_original_cell_volume 3035.2(10)
_cod_database_code 1546597
_shelx_space_group_comment
;
The symmetry employed for this shelxl refinement is uniquely defined
by the following loop, which should always be used as a source of
symmetry information in preference to the above space-group names.
They are only intended as comments.
;
_diffrn_number_total 7174
_olex2_refinement_description
;
1. Twinned data refinement
 Scales: 0.845(3) 0.155(3)
2. Fixed Uiso
 At 1.2 times of:
  All C(H) groups, All C(H,H) groups
 At 1.5 times of:
  All C(H,H,H) groups
3.a Secondary CH2 refined with riding coordinates:
 C21(H21A,H21B), C23(H23A,H23B), C25(H25A,H25B), C27(H27A,H27B)
3.b Aromatic/amide H refined with riding coordinates:
 C6(H6), C7(H7), C8(H8), C10(H10), C16(H16), C18(H18), C20(H20)
3.c Idealised Me refined as rotating group:
 C4(H4A,H4B,H4C), C14(H14A,H14B,H14C), C22(H22A,H22B,H22C), C24(H24A,H24B,
 H24C), C26(H26A,H26B,H26C), C28(H28A,H28B,H28C)
;
_shelx_shelxl_version_number 2014/7
_olex2_submission_special_instructions 'No special instructions were received'

loop_
_space_group_symop_operation_xyz
'x, y, z'
'-x+1/2, y+1/2, -z+1/2'
'-x, -y, -z'
'x-1/2, -y-1/2, z-1/2'

loop_
_atom_site_label
_atom_site_type_symbol
_atom_site_fract_x
_atom_site_fract_y
_atom_site_fract_z
_atom_site_U_iso_or_equiv
_atom_site_adp_type
_atom_site_occupancy
_atom_site_site_symmetry_order
_atom_site_calc_flag
_atom_site_refinement_flags_posn
S1 S 0.10909(7) 0.84453(4) 0.31548(5) 0.0325(2) Uani 1 1 d .
O1 O 0.2877(2) 0.61057(11) 0.51028(14) 0.0332(5) Uani 1 1 d .
O2 O 0.4133(2) 0.37657(12) 0.55985(17) 0.0379(5) Uani 1 1 d .
O3 O 0.27375(19) 0.49310(11) 0.78647(14) 0.0311(5) Uani 1 1 d .
O4 O 0.2287(2) 0.72453(12) 0.93694(14) 0.0335(5) Uani 1 1 d .
O5 O 0.47975(18) 0.91639(11) 0.97710(14) 0.0308(4) Uani 1 1 d .
O6 O 0.35880(18) 0.83553(11) 0.69077(13) 0.0266(4) Uani 1 1 d .
O7 O 0.07447(18) 0.82873(12) 0.41875(14) 0.0318(5) Uani 1 1 d .
O8 O 0.1110(3) 0.77317(16) 0.27337(18) 0.0685(10) Uani 1 1 d .
O9 O 0.0131(2) 0.88969(13) 0.27524(16) 0.0405(5) Uani 1 1 d .
O10 O 0.2191(2) 0.8818(2) 0.3344(2) 0.0673(10) Uani 1 1 d .
N1 N 0.3475(2) 0.49507(14) 0.53023(18) 0.0315(5) Uani 1 1 d .
N2 N 0.3484(2) 0.43546(13) 0.67541(19) 0.0315(5) Uani 1 1 d .
N3 N 0.2717(2) 0.55751(13) 0.65078(16) 0.0262(5) Uani 1 1 d .
N4 N 0.2899(2) 0.77327(12) 0.80798(16) 0.0251(5) Uani 1 1 d .
N5 N 0.3533(2) 0.81836(13) 0.96113(16) 0.0274(5) Uani 1 1 d .
N6 N 0.4237(2) 0.87460(13) 0.83367(16) 0.0251(5) Uani 1 1 d .
C1 C 0.3024(2) 0.55290(15) 0.56802(19) 0.0268(6) Uani 1 1 d .
C2 C 0.3679(2) 0.43802(16) 0.5881(2) 0.0293(6) Uani 1 1 d .
C3 C 0.2987(2) 0.49641(15) 0.7003(2) 0.0267(6) Uani 1 1 d .
C4 C 0.4160(3) 0.3693(2) 0.4616(3) 0.0452(8) Uani 1 1 d .
H4A H 0.3377 0.3709 0.4281 0.068 Uiso 1 1 calc GR
H4B H 0.4516 0.3231 0.4500 0.068 Uiso 1 1 calc GR
H4C H 0.4607 0.4090 0.4416 0.068 Uiso 1 1 calc GR
C5 C 0.2020(3) 0.54936(15) 0.81403(19) 0.0273(6) Uani 1 1 d .
C6 C 0.0840(3) 0.53580(17) 0.8053(2) 0.0328(6) Uani 1 1 d .
H6 H 0.0523 0.4922 0.7786 0.039 Uiso 1 1 calc R
C7 C 0.0133(3) 0.58834(19) 0.8371(2) 0.0357(7) Uani 1 1 d .
H7 H -0.0670 0.5805 0.8309 0.043 Uiso 1 1 calc R
C8 C 0.0622(3) 0.65289(17) 0.8782(2) 0.0314(6) Uani 1 1 d .
H8 H 0.0153 0.6882 0.9002 0.038 Uiso 1 1 calc R
C9 C 0.1810(3) 0.66337(15) 0.88570(19) 0.0276(6) Uani 1 1 d .
C10 C 0.2543(3) 0.61247(16) 0.85374(19) 0.0274(6) Uani 1 1 d .
H10 H 0.3344 0.6205 0.8588 0.033 Uiso 1 1 calc R
C11 C 0.2937(2) 0.77343(15) 0.89895(19) 0.0260(5) Uani 1 1 d .
C12 C 0.4167(2) 0.86745(14) 0.92323(19) 0.0252(5) Uani 1 1 d .
C13 C 0.3570(2) 0.82605(14) 0.78094(19) 0.0235(5) Uani 1 1 d .
C14 C 0.4787(3) 0.91157(19) 1.0757(2) 0.0367(7) Uani 1 1 d .
H14A H 0.3994 0.9117 1.0869 0.055 Uiso 1 1 calc GR
H14B H 0.5197 0.9531 1.1062 0.055 Uiso 1 1 calc GR
H14C H 0.5165 0.8667 1.0993 0.055 Uiso 1 1 calc GR
C15 C 0.2925(2) 0.79148(15) 0.62257(18) 0.0238(5) Uani 1 1 d .
C16 C 0.2138(2) 0.82965(15) 0.55827(19) 0.0260(5) Uani 1 1 d .
H16 H 0.2002 0.8797 0.5657 0.031 Uiso 1 1 calc R
C17 C 0.1559(2) 0.79139(16) 0.48276(19) 0.0264(5) Uani 1 1 d .
C18 C 0.1775(2) 0.71693(16) 0.47092(19) 0.0266(6) Uani 1 1 d .
H18 H 0.1385 0.6912 0.4202 0.032 Uiso 1 1 calc R
C19 C 0.2587(3) 0.68193(15) 0.53647(19) 0.0263(6) Uani 1 1 d .
C20 C 0.3181(2) 0.71738(15) 0.61383(18) 0.0253(5) Uani 1 1 d .
H20 H 0.3721 0.6929 0.6573 0.030 Uiso 1 1 calc R
N7 N 0.8022(2) 0.88866(14) 0.68112(17) 0.0316(5) Uani 1 1 d .
C21 C 0.8316(4) 0.8094(2) 0.6612(3) 0.0563(11) Uani 1 1 d .
H21A H 0.8372 0.8051 0.5961 0.068 Uiso 1 1 calc R
H21B H 0.7677 0.7781 0.6729 0.068 Uiso 1 1 calc R
C22 C 0.9443(7) 0.7810(3) 0.7176(4) 0.121(3) Uani 1 1 d .
H22A H 1.0091 0.8092 0.7031 0.182 Uiso 1 1 calc GR
H22B H 0.9546 0.7300 0.7030 0.182 Uiso 1 1 calc GR
H22C H 0.9405 0.7857 0.7822 0.182 Uiso 1 1 calc GR
C23 C 0.6988(3) 0.91341(19) 0.6117(2) 0.0336(6) Uani 1 1 d .
H23A H 0.6858 0.9655 0.6211 0.040 Uiso 1 1 calc R
H23B H 0.7180 0.9076 0.5501 0.040 Uiso 1 1 calc R
C24 C 0.5866(4) 0.8724(3) 0.6164(3) 0.0655(13) Uani 1 1 d .
H24A H 0.5246 0.8932 0.5725 0.098 Uiso 1 1 calc GR
H24B H 0.5676 0.8766 0.6775 0.098 Uiso 1 1 calc GR
H24C H 0.5963 0.8213 0.6021 0.098 Uiso 1 1 calc GR
C25 C 0.7750(4) 0.8933(2) 0.7790(2) 0.0469(9) Uani 1 1 d .
H25A H 0.7208 0.8541 0.7875 0.056 Uiso 1 1 calc R
H25B H 0.8467 0.8846 0.8220 0.056 Uiso 1 1 calc R
C26 C 0.7235(4) 0.9657(2) 0.8038(2) 0.0472(9) Uani 1 1 d .
H26A H 0.6513 0.9745 0.7629 0.071 Uiso 1 1 calc GR
H26B H 0.7774 1.0049 0.7978 0.071 Uiso 1 1 calc GR
H26C H 0.7091 0.9636 0.8664 0.071 Uiso 1 1 calc GR
C27 C 0.9037(3) 0.9393(2) 0.6740(3) 0.0483(9) Uani 1 1 d .
H27A H 0.9702 0.9234 0.7185 0.058 Uiso 1 1 calc R
H27B H 0.8831 0.9887 0.6915 0.058 Uiso 1 1 calc R
C28 C 0.9408(4) 0.9434(3) 0.5796(4) 0.0761(16) Uani 1 1 d .
H28A H 0.8772 0.9619 0.5353 0.114 Uiso 1 1 calc GR
H28B H 0.9619 0.8950 0.5614 0.114 Uiso 1 1 calc GR
H28C H 1.0068 0.9758 0.5824 0.114 Uiso 1 1 calc GR

loop_
_atom_site_aniso_label
_atom_site_aniso_U_11
_atom_site_aniso_U_22
_atom_site_aniso_U_33
_atom_site_aniso_U_23
_atom_site_aniso_U_13
_atom_site_aniso_U_12
S1 0.0347(4) 0.0326(4) 0.0297(4) 0.0087(3) 0.0040(3) 0.0048(3)
O1 0.0516(13) 0.0231(10) 0.0239(10) -0.0007(8) 0.0034(9) 0.0083(9)
O2 0.0351(12) 0.0245(10) 0.0550(14) -0.0055(10) 0.0099(10) 0.0069(9)
O3 0.0369(11) 0.0231(10) 0.0326(11) 0.0043(8) 0.0038(8) 0.0020(8)
O4 0.0489(13) 0.0283(11) 0.0241(10) -0.0042(8) 0.0085(9) -0.0146(9)
O5 0.0353(11) 0.0281(10) 0.0269(10) -0.0055(8) -0.0010(8) -0.0068(8)
O6 0.0324(10) 0.0238(9) 0.0227(9) 0.0003(7) 0.0020(8) -0.0061(8)
O7 0.0285(10) 0.0373(11) 0.0283(10) 0.0062(9) 0.0012(8) 0.0086(9)
O8 0.128(3) 0.0461(16) 0.0315(13) 0.0005(11) 0.0119(15) 0.0319(17)
O9 0.0385(12) 0.0414(13) 0.0369(12) 0.0111(10) -0.0077(9) 0.0035(10)
O10 0.0309(13) 0.090(2) 0.078(2) 0.0471(18) 0.0002(13) -0.0103(14)
N1 0.0331(13) 0.0245(12) 0.0356(13) -0.0036(10) 0.0014(10) 0.0032(10)
N2 0.0293(12) 0.0217(11) 0.0416(14) 0.0005(10) -0.0005(10) 0.0024(9)
N3 0.0265(11) 0.0221(11) 0.0281(12) 0.0002(9) -0.0018(9) 0.0009(9)
N4 0.0280(11) 0.0218(11) 0.0250(11) -0.0011(9) 0.0028(9) -0.0034(9)
N5 0.0332(13) 0.0238(11) 0.0247(11) -0.0028(9) 0.0030(9) -0.0029(9)
N6 0.0271(11) 0.0205(11) 0.0264(11) 0.0002(9) 0.0007(9) -0.0015(9)
C1 0.0285(13) 0.0228(13) 0.0267(13) -0.0021(10) -0.0033(10) 0.0003(10)
C2 0.0233(13) 0.0237(13) 0.0398(16) -0.0018(11) 0.0019(11) 0.0017(10)
C3 0.0234(13) 0.0230(13) 0.0318(14) -0.0005(11) -0.0012(10) -0.0031(10)
C4 0.049(2) 0.0334(17) 0.057(2) -0.0112(16) 0.0203(17) 0.0033(15)
C5 0.0342(14) 0.0224(13) 0.0249(13) 0.0035(10) 0.0039(11) -0.0012(11)
C6 0.0355(15) 0.0262(14) 0.0350(15) -0.0021(12) 0.0010(12) -0.0085(12)
C7 0.0301(15) 0.0383(17) 0.0382(16) -0.0040(13) 0.0038(12) -0.0063(13)
C8 0.0367(16) 0.0296(15) 0.0275(14) 0.0008(11) 0.0044(11) 0.0000(12)
C9 0.0377(15) 0.0236(13) 0.0205(12) -0.0003(10) 0.0015(11) -0.0084(11)
C10 0.0280(13) 0.0280(14) 0.0253(13) 0.0049(11) 0.0013(10) -0.0082(11)
C11 0.0316(14) 0.0200(12) 0.0259(13) -0.0010(10) 0.0032(10) -0.0012(10)
C12 0.0263(13) 0.0195(12) 0.0279(13) -0.0032(10) -0.0010(10) 0.0010(10)
C13 0.0254(12) 0.0193(12) 0.0251(13) 0.0012(10) 0.0022(10) 0.0022(10)
C14 0.0430(17) 0.0378(17) 0.0279(15) -0.0086(13) 0.0020(12) -0.0108(14)
C15 0.0254(13) 0.0236(13) 0.0229(12) -0.0001(10) 0.0053(10) -0.0036(10)
C16 0.0290(14) 0.0217(13) 0.0279(13) 0.0023(10) 0.0068(11) 0.0006(10)
C17 0.0265(13) 0.0284(14) 0.0242(13) 0.0038(11) 0.0038(10) 0.0043(11)
C18 0.0300(14) 0.0271(13) 0.0219(12) 0.0008(10) 0.0020(10) -0.0037(11)
C19 0.0351(15) 0.0208(12) 0.0234(12) 0.0014(10) 0.0061(11) 0.0006(11)
C20 0.0293(13) 0.0236(13) 0.0225(12) 0.0032(10) 0.0029(10) 0.0018(10)
N7 0.0415(14) 0.0267(12) 0.0243(12) -0.0021(9) -0.0014(10) 0.0031(10)
C21 0.090(3) 0.0340(19) 0.0408(19) -0.0117(15) -0.0012(19) 0.0169(19)
C22 0.192(8) 0.082(4) 0.069(3) -0.025(3) -0.041(4) 0.097(5)
C23 0.0312(15) 0.0459(18) 0.0226(13) -0.0011(12) 0.0014(11) 0.0016(13)
C24 0.043(2) 0.108(4) 0.048(2) -0.019(2) 0.0143(17) -0.026(2)
C25 0.081(3) 0.0356(18) 0.0232(15) 0.0029(13) 0.0050(15) 0.0074(17)
C26 0.071(2) 0.047(2) 0.0232(15) -0.0016(14) 0.0063(15) 0.0140(18)
C27 0.0330(17) 0.057(2) 0.052(2) -0.0101(18) -0.0007(15) -0.0072(16)
C28 0.043(2) 0.116(5) 0.074(3) -0.010(3) 0.023(2) -0.022(3)

loop_
_atom_type_symbol
_atom_type_description
_atom_type_scat_dispersion_real
_atom_type_scat_dispersion_imag
_atom_type_scat_source
C C 0.0033 0.0016 'International Tables Vol C Tables 4.2.6.8 and 6.1.1.4'
H H 0.0000 0.0000 'International Tables Vol C Tables 4.2.6.8 and 6.1.1.4'
N N 0.0061 0.0033 'International Tables Vol C Tables 4.2.6.8 and 6.1.1.4'
O O 0.0106 0.0060 'International Tables Vol C Tables 4.2.6.8 and 6.1.1.4'
S S 0.1246 0.1234 'International Tables Vol C Tables 4.2.6.8 and 6.1.1.4'

loop_
_geom_angle_atom_site_label_1
_geom_angle_atom_site_label_2
_geom_angle_atom_site_label_3
_geom_angle
O8 S1 O7 105.12(15)
O9 S1 O7 100.89(13)
O9 S1 O8 113.83(18)
O9 S1 O10 114.79(17)
O10 S1 O7 104.19(16)
O10 S1 O8 115.7(2)
C1 O1 C19 123.9(2)
C2 O2 C4 117.4(3)
C3 O3 C5 117.5(2)
C11 O4 C9 120.0(2)
C12 O5 C14 117.4(2)
C13 O6 C15 122.4(2)
C17 O7 S1 117.53(18)
C1 N1 C2 112.8(3)
C3 N2 C2 112.6(3)
C1 N3 C3 111.9(2)
C11 N4 C13 111.8(2)
C11 N5 C12 112.6(2)
C13 N6 C12 112.6(2)
N1 C1 O1 111.7(3)
N3 C1 O1 120.4(2)
N3 C1 N1 127.9(3)
O2 C2 N1 119.4(3)
O2 C2 N2 114.0(3)
N1 C2 N2 126.6(3)
N2 C3 O3 113.1(3)
N2 C3 N3 128.1(3)
N3 C3 O3 118.9(3)
O2 C4 H4A 109.5
O2 C4 H4B 109.5
O2 C4 H4C 109.5
H4A C4 H4B 109.5
H4A C4 H4C 109.5
H4B C4 H4C 109.5
C6 C5 O3 117.8(3)
C6 C5 C10 123.4(3)
C10 C5 O3 118.7(3)
C5 C6 H6 120.7
C5 C6 C7 118.7(3)
C7 C6 H6 120.7
C6 C7 H7 120.0
C6 C7 C8 120.1(3)
C8 C7 H7 120.0
C7 C8 H8 120.6
C9 C8 C7 118.8(3)
C9 C8 H8 120.6
C8 C9 O4 117.0(3)
C8 C9 C10 122.7(3)
C10 C9 O4 119.9(3)
C5 C10 C9 116.3(3)
C5 C10 H10 121.8
C9 C10 H10 121.8
N4 C11 O4 119.1(2)
N4 C11 N5 128.3(3)
N5 C11 O4 112.6(2)
O5 C12 N5 119.1(2)
O5 C12 N6 113.9(2)
N5 C12 N6 126.9(2)
N4 C13 O6 119.3(2)
N6 C13 O6 112.8(2)
N6 C13 N4 127.8(3)
O5 C14 H14A 109.5
O5 C14 H14B 109.5
O5 C14 H14C 109.5
H14A C14 H14B 109.5
H14A C14 H14C 109.5
H14B C14 H14C 109.5
C16 C15 O6 115.1(2)
C16 C15 C20 123.3(3)
C20 C15 O6 121.0(2)
C15 C16 H16 120.9
C17 C16 C15 118.3(3)
C17 C16 H16 120.9
C16 C17 O7 118.9(3)
C16 C17 C18 120.9(3)
C18 C17 O7 120.3(3)
C17 C18 H18 120.8
C19 C18 C17 118.3(3)
C19 C18 H18 120.8
C18 C19 O1 113.4(2)
C18 C19 C20 123.2(3)
C20 C19 O1 122.8(3)
C15 C20 H20 122.0
C19 C20 C15 116.1(3)
C19 C20 H20 122.0
C21 N7 C25 108.8(3)
C23 N7 C21 109.3(3)
C23 N7 C25 110.9(3)
C23 N7 C27 108.4(3)
C27 N7 C21 111.2(3)
C27 N7 C25 108.3(3)
N7 C21 H21A 108.6
N7 C21 H21B 108.6
N7 C21 C22 114.7(4)
H21A C21 H21B 107.6
C22 C21 H21A 108.6
C22 C21 H21B 108.6
C21 C22 H22A 109.5
C21 C22 H22B 109.5
C21 C22 H22C 109.5
H22A C22 H22B 109.5
H22A C22 H22C 109.5
H22B C22 H22C 109.5
N7 C23 H23A 108.6
N7 C23 H23B 108.6
H23A C23 H23B 107.6
C24 C23 N7 114.8(3)
C24 C23 H23A 108.6
C24 C23 H23B 108.6
C23 C24 H24A 109.5
C23 C24 H24B 109.5
C23 C24 H24C 109.5
H24A C24 H24B 109.5
H24A C24 H24C 109.5
H24B C24 H24C 109.5
N7 C25 H25A 108.5
N7 C25 H25B 108.5
H25A C25 H25B 107.5
C26 C25 N7 115.2(3)
C26 C25 H25A 108.5
C26 C25 H25B 108.5
C25 C26 H26A 109.5
C25 C26 H26B 109.5
C25 C26 H26C 109.5
H26A C26 H26B 109.5
H26A C26 H26C 109.5
H26B C26 H26C 109.5
N7 C27 H27A 108.4
N7 C27 H27B 108.4
N7 C27 C28 115.6(3)
H27A C27 H27B 107.4
C28 C27 H27A 108.4
C28 C27 H27B 108.4
C27 C28 H28A 109.5
C27 C28 H28B 109.5
C27 C28 H28C 109.5
H28A C28 H28B 109.5
H28A C28 H28C 109.5
H28B C28 H28C 109.5

loop_
_geom_bond_atom_site_label_1
_geom_bond_atom_site_label_2
_geom_bond_distance
S1 O7 1.652(2)
S1 O8 1.434(3)
S1 O9 1.429(2)
S1 O10 1.429(3)
O1 C1 1.338(3)
O1 C19 1.405(3)
O2 C2 1.326(3)
O2 C4 1.452(4)
O3 C3 1.341(4)
O3 C5 1.415(3)
O4 C9 1.401(3)
O4 C11 1.341(3)
O5 C12 1.325(3)
O5 C14 1.449(4)
O6 C13 1.336(3)
O6 C15 1.406(3)
O7 C17 1.393(3)
N1 C1 1.331(4)
N1 C2 1.334(4)
N2 C2 1.335(4)
N2 C3 1.324(4)
N3 C1 1.320(4)
N3 C3 1.333(4)
N4 C11 1.326(4)
N4 C13 1.333(3)
N5 C11 1.328(4)
N5 C12 1.331(4)
N6 C12 1.334(4)
N6 C13 1.332(3)
C4 H4A 0.9600
C4 H4B 0.9600
C4 H4C 0.9600
C5 C6 1.374(4)
C5 C10 1.378(4)
C6 H6 0.9300
C6 C7 1.385(5)
C7 H7 0.9300
C7 C8 1.393(4)
C8 H8 0.9300
C8 C9 1.377(4)
C9 C10 1.385(4)
C10 H10 0.9300
C14 H14A 0.9600
C14 H14B 0.9600
C14 H14C 0.9600
C15 C16 1.385(4)
C15 C20 1.386(4)
C16 H16 0.9300
C16 C17 1.383(4)
C17 C18 1.388(4)
C18 H18 0.9300
C18 C19 1.384(4)
C19 C20 1.385(4)
C20 H20 0.9300
N7 C21 1.515(4)
N7 C23 1.508(4)
N7 C25 1.520(4)
N7 C27 1.509(5)
C21 H21A 0.9700
C21 H21B 0.9700
C21 C22 1.517(7)
C22 H22A 0.9600
C22 H22B 0.9600
C22 H22C 0.9600
C23 H23A 0.9700
C23 H23B 0.9700
C23 C24 1.507(5)
C24 H24A 0.9600
C24 H24B 0.9600
C24 H24C 0.9600
C25 H25A 0.9700
C25 H25B 0.9700
C25 C26 1.509(5)
C26 H26A 0.9600
C26 H26B 0.9600
C26 H26C 0.9600
C27 H27A 0.9700
C27 H27B 0.9700
C27 C28 1.515(6)
C28 H28A 0.9600
C28 H28B 0.9600
C28 H28C 0.9600

loop_
_geom_torsion_atom_site_label_1
_geom_torsion_atom_site_label_2
_geom_torsion_atom_site_label_3
_geom_torsion_atom_site_label_4
_geom_torsion
S1 O7 C17 C16 109.9(3)
S1 O7 C17 C18 -70.6(3)
O1 C19 C20 C15 169.9(2)
O3 C5 C6 C7 176.2(3)
O3 C5 C10 C9 -175.4(2)
O4 C9 C10 C5 172.2(2)
O6 C15 C16 C17 172.2(2)
O6 C15 C20 C19 -171.0(2)
O7 C17 C18 C19 -179.6(2)
O8 S1 O7 C17 67.7(3)
O9 S1 O7 C17 -173.7(2)
O10 S1 O7 C17 -54.4(3)
C1 O1 C19 C18 -139.3(3)
C1 O1 C19 C20 49.6(4)
C1 N1 C2 O2 -179.7(3)
C1 N1 C2 N2 -0.5(4)
C1 N3 C3 O3 179.4(2)
C1 N3 C3 N2 -0.9(4)
C2 N1 C1 O1 177.1(2)
C2 N1 C1 N3 -3.9(4)
C2 N2 C3 O3 177.1(2)
C2 N2 C3 N3 -2.6(4)
C3 O3 C5 C6 94.9(3)
C3 O3 C5 C10 -89.4(3)
C3 N2 C2 O2 -177.4(2)
C3 N2 C2 N1 3.3(4)
C3 N3 C1 O1 -176.6(3)
C3 N3 C1 N1 4.5(4)
C4 O2 C2 N1 -12.4(4)
C4 O2 C2 N2 168.3(3)
C5 O3 C3 N2 -168.9(2)
C5 O3 C3 N3 10.8(4)
C5 C6 C7 C8 -1.0(5)
C6 C5 C10 C9 0.1(4)
C6 C7 C8 C9 0.6(5)
C7 C8 C9 O4 -172.7(3)
C7 C8 C9 C10 0.2(4)
C8 C9 C10 C5 -0.5(4)
C9 O4 C11 N4 15.6(4)
C9 O4 C11 N5 -166.0(3)
C10 C5 C6 C7 0.7(5)
C11 O4 C9 C8 -125.9(3)
C11 O4 C9 C10 60.9(4)
C11 N4 C13 O6 -177.0(2)
C11 N4 C13 N6 0.9(4)
C11 N5 C12 O5 179.3(2)
C11 N5 C12 N6 0.4(4)
C12 N5 C11 O4 -179.2(2)
C12 N5 C11 N4 -1.1(4)
C12 N6 C13 O6 176.6(2)
C12 N6 C13 N4 -1.4(4)
C13 O6 C15 C16 121.2(3)
C13 O6 C15 C20 -68.0(3)
C13 N4 C11 O4 178.6(2)
C13 N4 C11 N5 0.5(4)
C13 N6 C12 O5 -178.3(2)
C13 N6 C12 N5 0.6(4)
C14 O5 C12 N5 2.1(4)
C14 O5 C12 N6 -178.9(3)
C15 O6 C13 N4 -0.2(4)
C15 O6 C13 N6 -178.4(2)
C15 C16 C17 O7 178.5(2)
C15 C16 C17 C18 -1.0(4)
C16 C15 C20 C19 -0.9(4)
C16 C17 C18 C19 -0.1(4)
C17 C18 C19 O1 -170.2(2)
C17 C18 C19 C20 0.9(4)
C18 C19 C20 C15 -0.3(4)
C19 O1 C1 N1 -169.9(3)
C19 O1 C1 N3 11.0(4)
C20 C15 C16 C17 1.6(4)
C21 N7 C23 C24 64.1(4)
C21 N7 C25 C26 -169.7(4)
C21 N7 C27 C28 62.2(5)
C23 N7 C21 C22 171.9(5)
C23 N7 C25 C26 -49.4(4)
C23 N7 C27 C28 -58.0(4)
C25 N7 C21 C22 -66.9(6)
C25 N7 C23 C24 -55.8(4)
C25 N7 C27 C28 -178.4(4)
C27 N7 C21 C22 52.3(6)
C27 N7 C23 C24 -174.6(3)
C27 N7 C25 C26 69.4(4)

loop_
_twin_individual_id
_twin_individual_mass_fraction_refined
1 0.845(3)
2 0.155(3)
